data_7023192
loop_
_publ_author_name
'Savard, Didier'
'Leznoff, Daniel B.'

_publ_section_title
;
 Synthesis, structure and light scattering properties of
 tetraalkylammonium metal isothiocyanate salts.
;
_journal_issue 42
_journal_name_full 'Dalton transactions (Cambridge, England : 2003)'
_journal_page_first 14982
_journal_page_last 14991
_journal_paper_doi 10.1039/c3dt50974e
_journal_volume 42
_journal_year 2013
_chemical_formula_moiety 'C9 H22 Cr1 N10 O1 S6'
_chemical_formula_sum 'C9 H22 Cr N10 O S6'
_chemical_formula_weight 530.73
_space_group_IT_number 62
_symmetry_cell_setting orthorhombic
_symmetry_space_group_name_Hall '-P 2n 2ac'
_symmetry_space_group_name_H-M 'P c m n'
_cell_angle_alpha 90
_cell_angle_beta 90
_cell_angle_gamma 90
_cell_formula_units_Z 4
_cell_length_a 9.6828(16)
_cell_length_b 14.744(2)
_cell_length_c 16.341(3)
_cell_measurement_reflns_used 1420
_cell_measurement_temperature 296(2)
_cell_measurement_theta_max 25.25
_cell_measurement_theta_min 5.59
_cell_volume 2332.9(7)
_computing_cell_refinement 'USER DEFINED CELL REFINEMENT'
_computing_data_collection 'USER DEFINED DATA COLLECTION'
_computing_data_reduction 'USER DEFINED DATA REDUCTION'
_computing_molecular_graphics 'CAMERON (Watkin et al., 1996)'
_computing_publication_material 'CRYSTALS (Betteridge et al., 2003)'
_computing_structure_refinement 'CRYSTALS (Betteridge et al., 2003)'
_computing_structure_solution 'SIR92 (Altomare et al., 1994)'
_diffrn_ambient_temperature 293
_diffrn_measured_fraction_theta_full 0.998
_diffrn_measured_fraction_theta_max 0.998
_diffrn_measurement_device Serial
_diffrn_measurement_device_type Unknown
_diffrn_measurement_method \w/2\q
_diffrn_radiation_monochromator graphite
_diffrn_radiation_type 'Mo K\a'
_diffrn_radiation_wavelength 0.71073
_diffrn_reflns_av_R_equivalents 0.039
_diffrn_reflns_limit_h_max 11
_diffrn_reflns_limit_h_min -12
_diffrn_reflns_limit_k_max 18
_diffrn_reflns_limit_k_min -18
_diffrn_reflns_limit_l_max 18
_diffrn_reflns_limit_l_min -20
_diffrn_reflns_number 23173
_diffrn_reflns_theta_full 26.853
_diffrn_reflns_theta_max 26.853
_diffrn_reflns_theta_min 2.445
_diffrn_standards_number 0
_exptl_absorpt_coefficient_mu 1.049
_exptl_absorpt_correction_T_max 0.7454
_exptl_absorpt_correction_T_min 0.6495
_exptl_absorpt_correction_type multi-scan
_exptl_absorpt_process_details 'SADABS (Siemens, 1996)'
_exptl_crystal_colour purple
_exptl_crystal_density_diffrn 1.511
_exptl_crystal_density_method 'not measured'
_exptl_crystal_description Plate
_exptl_crystal_F_000 1096
_exptl_crystal_size_max 0.21
_exptl_crystal_size_mid 0.20
_exptl_crystal_size_min 0.20
_refine_diff_density_max 0.33
_refine_diff_density_min -0.42
_refine_ls_goodness_of_fit_ref 1.0782
_refine_ls_hydrogen_treatment constr
_refine_ls_matrix_type full
_refine_ls_number_parameters 137
_refine_ls_number_reflns 1409
_refine_ls_number_restraints 0
_refine_ls_R_factor_all 0.0972
_refine_ls_R_factor_gt 0.0564
_refine_ls_shift/su_max 0.0002040
_refine_ls_shift/su_mean 0.0000170
_refine_ls_structure_factor_coef F
_refine_ls_weighting_details
;
 Method, part 1, Chebychev polynomial, (Watkin, 1994, Prince, 1982) 
 [weight] = 1.0/[A~0~*T~0~(x)+A~1~*T~1~(x) ... +A~n-1~]*T~n-1~(x)] 
 where A~i~ are the Chebychev coefficients listed below and x= Fcalc/Fmax 
 Method = Robust Weighting (Prince, 1982) 
 W = [weight] * [1-(deltaF/6*sigmaF)^2^]^2^ 
 A~i~ are: 
 2.23 3.09 2.44 1.16 0.585 
;
_refine_ls_weighting_scheme calc
_refine_ls_wR_factor_all 0.0794
_refine_ls_wR_factor_gt 0.0562
_refine_ls_wR_factor_ref 0.0533
_reflns_limit_h_max 12
_reflns_limit_h_min 0
_reflns_limit_k_max 18
_reflns_limit_k_min 0
_reflns_limit_l_max 20
_reflns_limit_l_min 0
_reflns_number_gt 1536
_reflns_number_total 2613
_reflns_threshold_expression I>2.0\s(I)
_oxford_refine_ls_r_factor_ref 0.0515
_oxford_reflns_number_all 2613
_oxford_reflns_threshold_expression_ref I>2.5\s(I)
_cod_data_source_file c3dt50974e.txt
_cod_data_source_block C9H22CrN10OS6
_cod_depositor_comments
;
The following automatic conversions were performed:

'_exptl_absorpt_correction_type' value 'Multi-scan' changed to
'multi-scan' according to
/home/saulius/struct/CIF-dictionaries/cif_core.dic dictionary named
'cif_core.dic' version 2.4.2 from 2011-04-26.

Automatic conversion script
Id: cif_fix_values 1891 2012-01-12 08:04:46Z andrius 
;
_cod_original_sg_symbol_H-M 'P c m n '
_cod_original_formula_sum 'C9 H22 Cr1 N10 O1 S6'
_cod_database_code 7023192

loop_
_symmetry_equiv_pos_as_xyz
x,y,z
-x,-y,-z
x,-y+1/2,z
-x,y+1/2,-z
-x+1/2,-y+1/2,z+1/2
x+1/2,y+1/2,-z+1/2
x+1/2,-y,-z+1/2
-x+1/2,y,z+1/2

loop_
_atom_site_label
_atom_site_type_symbol
_atom_site_fract_x
_atom_site_fract_y
_atom_site_fract_z
_atom_site_U_iso_or_equiv
_atom_site_occupancy
_atom_site_adp_type
_atom_site_refinement_flags_posn
_atom_site_refinement_flags_adp
Cr1 Cr -0.00794(9) 0.2500 0.63676(5) 0.0458 1.0000 Uani S T
S1 S -0.2856(2) 0.2500 0.39456(12) 0.0811 1.0000 Uani S T
S2 S -0.25239(18) 0.50194(11) 0.75047(10) 0.0927 1.0000 Uani . .
S3 S 0.20383(17) 0.49849(10) 0.50117(9) 0.0820 1.0000 Uani . .
S4 S 0.2269(2) 0.2500 0.89342(11) 0.0763 1.0000 Uani S T
N1 N -0.1308(5) 0.2500 0.5380(3) 0.0555 1.0000 Uani S T
N2 N -0.1247(4) 0.3464(3) 0.6875(2) 0.0609 1.0000 Uani . .
N3 N 0.1067(4) 0.3464(2) 0.5851(2) 0.0573 1.0000 Uani . .
N4 N 0.1116(6) 0.2500 0.7365(3) 0.0603 1.0000 Uani S T
N5 N -0.0010(4) 0.1075(4) 0.3563(3) 0.1049 1.0000 Uani . .
N6 N 0.4984(5) 0.4400(5) 0.4125(6) 0.1833 1.0000 Uani . .
C1 C -0.1952(6) 0.2500 0.4805(4) 0.0560 1.0000 Uani S T
C2 C -0.1769(5) 0.4100(4) 0.7128(3) 0.0651 1.0000 Uani . .
C3 C 0.1463(4) 0.4086(3) 0.5510(3) 0.0584 1.0000 Uani . .
C4 C 0.1590(6) 0.2500 0.8010(4) 0.0604 1.0000 Uani S T
C5 C 0.4984(8) 0.1631(7) 0.6111(5) 0.1547 1.0000 Uani . .
C6 C 0.4989(10) 0.2500 0.6619(7) 0.1199 1.0000 Uani S T
O1 O 0.5086(8) 0.2500 0.7373(4) 0.1391 1.0000 Uani S T
H51 H 0.4628 0.1143 0.6434 0.62(3) 1.0000 Uiso R .
H52 H 0.5894 0.1496 0.5936 0.62(3) 1.0000 Uiso R .
H53 H 0.4418 0.1722 0.5633 0.62(3) 1.0000 Uiso R .
H511 H -0.0642 0.1278 0.3928 0.55(3) 1.0000 Uiso R .
H512 H -0.0436 0.0740 0.3171 0.55(3) 1.0000 Uiso R .
H513 H 0.0620 0.0726 0.3827 0.55(3) 1.0000 Uiso R .
H514 H 0.0424 0.1554 0.3336 0.55(3) 1.0000 Uiso R .
H611 H 0.4138 0.4570 0.4376 0.46(3) 1.0000 Uiso R .
H612 H 0.4825 0.3911 0.3759 0.46(3) 1.0000 Uiso R .
H613 H 0.5348 0.4902 0.3832 0.46(3) 1.0000 Uiso R .
H614 H 0.5624 0.4217 0.4534 0.46(3) 1.0000 Uiso R .

loop_
_atom_site_aniso_label
_atom_site_aniso_U_11
_atom_site_aniso_U_22
_atom_site_aniso_U_33
_atom_site_aniso_U_23
_atom_site_aniso_U_13
_atom_site_aniso_U_12
Cr1 0.0508(5) 0.0441(5) 0.0425(5) 0.0000 -0.0020(4) 0.0000
S1 0.0932(14) 0.0780(13) 0.0720(12) 0.0000 -0.0301(11) 0.0000
S2 0.1184(12) 0.0697(8) 0.0901(9) -0.0106(7) 0.0332(9) 0.0120(8)
S3 0.1119(10) 0.0611(7) 0.0730(7) 0.0080(6) 0.0088(8) -0.0153(7)
S4 0.0829(13) 0.0868(13) 0.0592(11) 0.0000 -0.0150(9) 0.0000
N1 0.060(3) 0.055(3) 0.052(3) 0.0000 -0.012(3) 0.0000
N2 0.068(2) 0.057(2) 0.058(2) -0.0082(19) 0.0042(18) 0.0081(19)
N3 0.064(2) 0.049(2) 0.059(2) 0.0047(18) 0.0036(17) -0.0047(18)
N4 0.070(3) 0.061(3) 0.049(3) 0.0000 -0.013(3) 0.0000
N5 0.089(3) 0.122(4) 0.104(3) 0.012(3) 0.000(3) 0.002(3)
N6 0.085(4) 0.157(7) 0.308(10) 0.008(7) -0.001(5) -0.002(4)
C1 0.059(4) 0.041(3) 0.068(4) 0.0000 0.006(3) 0.0000
C2 0.073(3) 0.075(3) 0.048(2) 0.006(2) 0.007(2) -0.007(3)
C3 0.063(2) 0.061(3) 0.051(2) -0.012(2) -0.002(2) 0.004(2)
C4 0.058(4) 0.049(4) 0.074(5) 0.0000 0.006(3) 0.0000
C5 0.155(7) 0.155(8) 0.155(7) -0.026(6) -0.009(6) -0.042(6)
C6 0.100(7) 0.149(10) 0.111(8) 0.0000 0.000(7) 0.0000
O1 0.179(7) 0.157(6) 0.081(4) 0.0000 0.006(5) 0.0000

loop_
_geom_angle_atom_site_label_1
_geom_angle_site_symmetry_1
_geom_angle_atom_site_label_2
_geom_angle_atom_site_label_3
_geom_angle_site_symmetry_3
_geom_angle
_geom_angle_publ_flag
N2 3_555 Cr1 N3 3_555 89.04(15) yes
N2 3_555 Cr1 N1 . 89.92(15) yes
N3 3_555 Cr1 N1 . 89.39(15) yes
N2 3_555 Cr1 N2 . 90.8(2) yes
N3 3_555 Cr1 N2 . 179.29(15) yes
N1 . Cr1 N2 . 89.92(15) yes
N2 3_555 Cr1 N3 . 179.29(15) yes
N3 3_555 Cr1 N3 . 91.1(2) yes
N1 . Cr1 N3 . 89.39(15) yes
N2 . Cr1 N3 . 89.04(15) yes
N2 3_555 Cr1 N4 . 89.38(15) yes
N3 3_555 Cr1 N4 . 91.31(15) yes
N1 . Cr1 N4 . 179.0(2) yes
N2 . Cr1 N4 . 89.38(15) yes
N3 . Cr1 N4 . 91.31(15) yes
Cr1 . N1 C1 . 177.2(5) yes
Cr1 . N2 C2 . 170.1(4) yes
Cr1 . N3 C3 . 165.8(4) yes
Cr1 . N4 C4 . 168.1(5) yes
H511 . N5 H512 . 109.7 no
H511 . N5 H513 . 109.3 no
H512 . N5 H513 . 109.3 no
H511 . N5 H514 . 109.1 no
H512 . N5 H514 . 110.3 no
H513 . N5 H514 . 109.1 no
H611 . N6 H612 . 109.5 no
H611 . N6 H613 . 109.5 no
H612 . N6 H613 . 109.5 no
H611 . N6 H614 . 109.5 no
H612 . N6 H614 . 109.5 no
H613 . N6 H614 . 109.5 no
S1 . C1 N1 . 178.3(6) yes
S2 . C2 N2 . 179.5(4) yes
S3 . C3 N3 . 179.8(4) yes
S4 . C4 N4 . 180.0(6) yes
C6 . C5 H51 . 109.4 no
C6 . C5 H52 . 109.7 no
H51 . C5 H52 . 110.1 no
C6 . C5 H53 . 109.0 no
H51 . C5 H53 . 110.3 no
H52 . C5 H53 . 108.2 no
C5 . C6 C5 3_555 114.1(10) yes
C5 . C6 O1 . 122.8(5) yes
C5 3_555 C6 O1 . 122.8(5) yes

loop_
_geom_bond_atom_site_label_1
_geom_bond_atom_site_label_2
_geom_bond_site_symmetry_2
_geom_bond_distance
_geom_bond_publ_flag
Cr1 N2 3_555 1.997(4) yes
Cr1 N3 3_555 1.992(4) yes
Cr1 N1 . 2.005(5) yes
Cr1 N2 . 1.997(4) yes
Cr1 N3 . 1.992(4) yes
Cr1 N4 . 2.000(5) yes
S1 C1 . 1.655(7) yes
S2 C2 . 1.658(6) yes
S3 C3 . 1.652(5) yes
S4 C4 . 1.647(7) yes
N1 C1 . 1.127(7) yes
N2 C2 . 1.142(6) yes
N3 C3 . 1.139(5) yes
N4 C4 . 1.149(7) yes
N5 H511 . 0.905 no
N5 H512 . 0.909 no
N5 H513 . 0.907 no
N5 H514 . 0.901 no
N6 H611 . 0.950 no
N6 H612 . 0.950 no
N6 H613 . 0.950 no
N6 H614 . 0.950 no
C5 C6 . 1.526(10) yes
C5 H51 . 0.956 no
C5 H52 . 0.947 no
C5 H53 . 0.965 no
C6 O1 . 1.235(12) yes
